data_7101366
loop_
_publ_author_name
'Philip Coppens'
'Marc Messerschmidt'
'Cara L. Nygren'
'Shao-Liang Zheng.'

_publ_section_title
;
Ligand-unsupported Au(I) Chains with Short
Au(I)...Au(I) Contacts
;
_journal_issue 35
_journal_name_full 'Chemical Communications'
_journal_paper_doi 10.1039/b606999a
_journal_year 2006
_chemical_formula_sum 'Au Cl H6 N2 O4'
_chemical_formula_weight 330.48
_chemical_name_common Au(NH3)2ClO4
_chemical_name_systematic
;
?
;
_space_group_IT_number 12
_symmetry_cell_setting monoclinic
_symmetry_space_group_name_Hall '-C 2y'
_symmetry_space_group_name_H-M 'C 1 2/m 1'
_atom_sites_solution_hydrogens geom
_atom_sites_solution_primary direct
_atom_sites_solution_secondary difmap
_audit_creation_method SHELXL-97
_cell_angle_alpha 90.00
_cell_angle_beta 115.824(4)
_cell_angle_gamma 90.00
_cell_formula_units_Z 4
_cell_length_a 14.769(3)
_cell_length_b 5.9797(13)
_cell_length_c 7.7564(17)
_cell_measurement_reflns_used 282
_cell_measurement_temperature 170(2)
_cell_measurement_theta_max 25
_cell_measurement_theta_min 2.5
_cell_volume 616.6(2)
_computing_cell_refinement 'Bruker SMART'
_computing_data_collection 'Bruker SMART'
_computing_data_reduction 'Bruker SAINT'
_computing_molecular_graphics 'Bruker SHELXTL'
_computing_publication_material 'Bruker SHELXTL'
_computing_structure_refinement 'SHELXL-97 (Sheldrick, 1997)'
_computing_structure_solution 'SHELXS-97 (Sheldrick, 1990)'
_diffrn_ambient_temperature 170(2)
_diffrn_measured_fraction_theta_full 0.990
_diffrn_measured_fraction_theta_max 0.990
_diffrn_measurement_device_type 'CCD area detector'
_diffrn_measurement_method 'phi and omega scans'
_diffrn_radiation_monochromator graphite
_diffrn_radiation_source 'fine-focus sealed tube'
_diffrn_radiation_type MoK\a
_diffrn_radiation_wavelength 0.71073
_diffrn_reflns_av_R_equivalents 0.0264
_diffrn_reflns_av_sigmaI/netI 0.0193
_diffrn_reflns_limit_h_max 20
_diffrn_reflns_limit_h_min -20
_diffrn_reflns_limit_k_max 8
_diffrn_reflns_limit_k_min -8
_diffrn_reflns_limit_l_max 10
_diffrn_reflns_limit_l_min -11
_diffrn_reflns_number 5521
_diffrn_reflns_theta_full 30.59
_diffrn_reflns_theta_max 30.59
_diffrn_reflns_theta_min 2.92
_exptl_absorpt_coefficient_mu 24.231
_exptl_absorpt_correction_T_max 0.6429
_exptl_absorpt_correction_T_min 0.3242
_exptl_absorpt_correction_type 'empirical SADABS'
_exptl_absorpt_process_details 'Blessing, R. (1995) Acta Crystallogr., A51, 33-38'
_exptl_crystal_colour colourless
_exptl_crystal_density_diffrn 3.560
_exptl_crystal_density_method 'not measured'
_exptl_crystal_description needle
_exptl_crystal_F_000 592
_exptl_crystal_size_max 0.06
_exptl_crystal_size_mid 0.03
_exptl_crystal_size_min 0.02
_refine_diff_density_max 2.855
_refine_diff_density_min -1.057
_refine_diff_density_rms 0.181
_refine_ls_extinction_coef 0.0033(3)
_refine_ls_extinction_expression Fc^*^=kFc[1+0.001xFc^2^\l^3^/sin(2\q)]^-1/4^
_refine_ls_extinction_method SHELXL
_refine_ls_goodness_of_fit_ref 1.165
_refine_ls_hydrogen_treatment constr
_refine_ls_matrix_type full
_refine_ls_number_parameters 59
_refine_ls_number_reflns 1019
_refine_ls_number_restraints 0
_refine_ls_restrained_S_all 1.165
_refine_ls_R_factor_all 0.0191
_refine_ls_R_factor_gt 0.0180
_refine_ls_shift/su_max 0.001
_refine_ls_shift/su_mean 0.000
_refine_ls_structure_factor_coef Fsqd
_refine_ls_weighting_details 'calc w=1/[\s^2^(Fo^2^)+(0.0111P)^2^+4.6875P] where P=(Fo^2^+2Fc^2^)/3'
_refine_ls_weighting_scheme calc
_refine_ls_wR_factor_gt 0.0439
_refine_ls_wR_factor_ref 0.0450
_reflns_number_gt 953
_reflns_number_total 1019
_reflns_threshold_expression >2sigma(I)
_cod_data_source_file b606999a.txt
_cod_depositor_comments
;
The following automatic conversions were performed:
'_symmetry_cell_setting' value 'Monoclinic' changed to 'monoclinic'
according to '/home/saulius/struct/CIF-dictionaries/cif_core.dic'
dictionary named 'cif_core.dic' version 2.4.1 from 2010-06-29.

Automatic conversion script
Id: cif_fix_enum 1527 2010-12-29 10:47:43Z saulius 
;
_cod_original_sg_symbol_H-M C2/m
_cod_original_formula_sum 'H6 Au Cl N2 O4'
_cod_database_code 7101366

loop_
_symmetry_equiv_pos_as_xyz
'x, y, z'
'-x, y, -z'
'x+1/2, y+1/2, z'
'-x+1/2, y+1/2, -z'
'-x, -y, -z'
'x, -y, z'
'-x+1/2, -y+1/2, -z'
'x+1/2, -y+1/2, z'

loop_
_atom_site_label
_atom_site_type_symbol
_atom_site_fract_x
_atom_site_fract_y
_atom_site_fract_z
_atom_site_U_iso_or_equiv
_atom_site_adp_type
_atom_site_occupancy
_atom_site_symmetry_multiplicity
_atom_site_calc_flag
_atom_site_refinement_flags
Au1 Au 0.0000 0.0000 0.0000 0.02200(11) Uani 1 4 d S
Au2 Au 0.0000 0.5000 0.0000 0.02086(11) Uani 1 4 d S
N1 N 0.1544(3) 0.0000 0.1327(8) 0.0322(10) Uani 1 2 d S
H1A H 0.1770 -0.1419 0.1520 0.048 Uiso 0.50 1 d PR
H1B H 0.1778 0.0710 0.0579 0.048 Uiso 0.50 1 d PR
H1C H 0.1762 0.0710 0.2460 0.048 Uiso 0.50 1 d PR
N2 N 0.0142(4) 0.5000 0.2752(7) 0.0296(9) Uani 1 2 d S
H2A H 0.0163 0.6419 0.3154 0.044 Uiso 0.50 1 d PR
H2B H -0.0388 0.4290 0.2783 0.044 Uiso 0.50 1 d PR
H2C H 0.0713 0.4290 0.3525 0.044 Uiso 0.50 1 d PR
Cl1 Cl 0.17242(10) 0.0000 0.65291(18) 0.0253(2) Uani 1 2 d S
O1 O 0.2639(4) 0.0000 0.6401(13) 0.081(2) Uani 1 2 d S
O2 O 0.1564(10) -0.1911(19) 0.7478(13) 0.038(2) Uani 0.50 1 d P
O3 O 0.0965(6) 0.0000 0.4526(10) 0.087(2) Uani 1 2 d S
O4 O 0.1368(16) 0.204(3) 0.663(4) 0.131(10) Uani 0.50 1 d P

loop_
_atom_site_aniso_label
_atom_site_aniso_U_11
_atom_site_aniso_U_22
_atom_site_aniso_U_33
_atom_site_aniso_U_23
_atom_site_aniso_U_13
_atom_site_aniso_U_12
Au1 0.02237(15) 0.01236(13) 0.03246(16) 0.000 0.01303(11) 0.000
Au2 0.02238(14) 0.01305(13) 0.02731(16) 0.000 0.01096(10) 0.000
N1 0.026(2) 0.027(2) 0.045(3) 0.000 0.016(2) 0.000
N2 0.033(2) 0.026(2) 0.032(2) 0.000 0.0155(19) 0.000
Cl1 0.0287(5) 0.0229(5) 0.0270(5) 0.000 0.0146(4) 0.000
O1 0.039(3) 0.069(4) 0.156(8) 0.000 0.062(4) 0.000
O2 0.054(5) 0.025(4) 0.044(4) 0.018(3) 0.029(4) 0.007(4)
O3 0.076(5) 0.118(7) 0.047(3) 0.000 0.009(3) 0.000
O4 0.091(13) 0.040(6) 0.30(3) 0.039(15) 0.123(19) 0.029(8)

loop_
_atom_type_symbol
_atom_type_description
_atom_type_scat_dispersion_real
_atom_type_scat_dispersion_imag
_atom_type_scat_source
Au Au -2.0133 8.8022 'International Tables Vol C Tables 4.2.6.8 and 6.1.1.4'
Cl Cl 0.1484 0.1585 'International Tables Vol C Tables 4.2.6.8 and 6.1.1.4'
N N 0.0061 0.0033 'International Tables Vol C Tables 4.2.6.8 and 6.1.1.4'
O O 0.0106 0.0060 'International Tables Vol C Tables 4.2.6.8 and 6.1.1.4'
H H 0.0000 0.0000 'International Tables Vol C Tables 4.2.6.8 and 6.1.1.4'

loop_
_geom_angle_atom_site_label_1
_geom_angle_atom_site_label_2
_geom_angle_atom_site_label_3
_geom_angle
_geom_angle_site_symmetry_1
_geom_angle_site_symmetry_3
N1 Au1 N1 180.00(13) . 5
N1 Au1 Au2 90.0 . .
N1 Au1 Au2 90.0 5 .
N1 Au1 Au2 90.0 . 1_545
N1 Au1 Au2 90.0 5 1_545
Au2 Au1 Au2 180.0 . 1_545
N2 Au2 N2 180.0(3) 5_565 .
N2 Au2 Au1 90.0 5_565 1_565
N2 Au2 Au1 90.0 . 1_565
N2 Au2 Au1 90.0 5_565 .
N2 Au2 Au1 90.0 . .
Au1 Au2 Au1 180.0 1_565 .
O4 Cl1 O4 130.4(17) . 6
O4 Cl1 O1 114.8(8) . .
O4 Cl1 O1 114.8(8) 6 .
O4 Cl1 O2 24.6(13) . 6
O4 Cl1 O2 122.6(9) 6 6
O1 Cl1 O2 114.7(6) . 6
O4 Cl1 O2 122.6(9) . .
O4 Cl1 O2 24.6(13) 6 .
O1 Cl1 O2 114.7(6) . .
O2 Cl1 O2 105.7(9) 6 .
O4 Cl1 O3 85.6(12) . .
O4 Cl1 O3 85.6(12) 6 .
O1 Cl1 O3 104.0(5) . .
O2 Cl1 O3 108.8(5) 6 .
O2 Cl1 O3 108.8(5) . .
O4 O2 Cl1 69(2) 6 .
O2 O4 Cl1 86(3) 6 .

loop_
_geom_bond_atom_site_label_1
_geom_bond_atom_site_label_2
_geom_bond_distance
_geom_bond_site_symmetry_2
Au1 N1 2.053(5) .
Au1 N1 2.053(5) 5
Au1 Au2 2.9899(6) .
Au1 Au2 2.9899(6) 1_545
Au2 N2 2.052(5) 5_565
Au2 N2 2.052(5) .
Au2 Au1 2.9898(6) 1_565
Cl1 O4 1.346(17) .
Cl1 O4 1.346(17) 6
Cl1 O1 1.398(5) .
Cl1 O2 1.433(10) 6
Cl1 O2 1.433(10) .
Cl1 O3 1.468(7) .
O2 O4 0.60(3) 6
O4 O2 0.60(3) 6

loop_
_geom_hbond_atom_site_label_D
_geom_hbond_atom_site_label_H
_geom_hbond_atom_site_label_A
_geom_hbond_distance_DH
_geom_hbond_distance_HA
_geom_hbond_distance_DA
_geom_hbond_angle_DHA
_geom_hbond_site_symmetry_A
N1 H1A O2 0.90 2.45 3.134(13) 133.3 7_546
N1 H1A O1 0.90 2.59 3.413(5) 151.9 7_546
N1 H1A O4 0.90 2.65 3.30(2) 129.7 4_546
N1 H1B O2 0.90 2.40 3.208(12) 150.3 6_554
N1 H1B O2 0.90 2.66 3.134(13) 113.8 4_556
N1 H1C O3 0.90 2.40 2.957(10) 119.9 .
N2 H2A O3 0.90 2.45 3.294(4) 155.5 1_565
N2 H2A O4 0.90 2.51 3.044(19) 118.2 5_566
N2 H2A O2 0.90 2.58 3.067(13) 114.7 2_566
N2 H2B O4 0.90 2.16 3.044(19) 165.4 2_556
N2 H2B O2 0.90 2.19 3.067(14) 165.9 5_556
N2 H2C O1 0.90 2.45 3.048(7) 124.6 7_556
N2 H2C O4 0.90 2.55 3.27(2) 137.5 .
N2 H2C O3 0.90 2.66 3.294(4) 128.3 .

loop_
_geom_torsion_atom_site_label_1
_geom_torsion_atom_site_label_2
_geom_torsion_atom_site_label_3
_geom_torsion_atom_site_label_4
_geom_torsion
_geom_torsion_site_symmetry_1
_geom_torsion_site_symmetry_4
N1 Au1 Au2 N2 96.3(2) . 5_565
N1 Au1 Au2 N2 -83.7(2) 5 5_565
Au2 Au1 Au2 N2 0.0 1_545 5_565
N1 Au1 Au2 N2 -83.7(2) . .
N1 Au1 Au2 N2 96.3(2) 5 .
Au2 Au1 Au2 N2 0.0 1_545 .
N1 Au1 Au2 Au1 0.0 . 1_565
N1 Au1 Au2 Au1 0.0 5 1_565
Au2 Au1 Au2 Au1 0.0 1_545 1_565
O4 Cl1 O2 O4 117(4) . 6
O1 Cl1 O2 O4 -96(3) . 6
O2 Cl1 O2 O4 137(3) 6 6
O3 Cl1 O2 O4 20(3) . 6
O4 Cl1 O4 O2 81(4) 6 6
O1 Cl1 O4 O2 -96(3) . 6
O2 Cl1 O4 O2 52(3) . 6
O3 Cl1 O4 O2 161(3) . 6
